data_1531243
loop_
_publ_author_name
'Cadot, E.'
'Salignac, B.'
'Marrot, J.'
'Secheresse, F.'

_publ_section_title
;
 Acidobasic behavior of the diphosphato dodecameric ring ((H P O4)2 Mo12
 S12 O12 (O H)12 (H2 O)2)(4-). Synthesis and characterization of the
 conjugated form ((H P O4)2 Mo12 S12 O12 (O H)14 (H2 O)2)(6-)
;
_journal_name_full 'Inorganica Chimica Acta'
_journal_page_first 414
_journal_page_last 420
_journal_volume 350
_journal_year 2003
_chemical_formula_sum 'H68 K6 Mo12 O60 P2 S12'
_chemical_name_systematic
;
K6 ((H P O4)2 Mo12 S12 O12 (O H)14 (H2 O)2) (H2 O)24
;
_space_group_IT_number 14
_symmetry_space_group_name_Hall '-P 2ybc'
_symmetry_space_group_name_H-M 'P 1 21/c 1'
_cell_angle_alpha 90
_cell_angle_beta 92.047
_cell_angle_gamma 90
_cell_formula_units_Z 2
_cell_length_a 9.5378
_cell_length_b 15.5681
_cell_length_c 25.0949
_cell_volume 3723.849
_citation_journal_id_ASTM ICHAA3
_cod_data_source_file Cadot_ICHAA3_2003_1816.cif
_cod_data_source_block H68K6Mo12O60P2S12
_cod_database_code 1531243

loop_
_symmetry_equiv_pos_as_xyz
x,y,z
-x,y+1/2,-z+1/2
-x,-y,-z
x,-y-1/2,z-1/2

loop_
_atom_site_label
_atom_site_type_symbol
_atom_site_fract_x
_atom_site_fract_y
_atom_site_fract_z
_atom_site_occupancy
_atom_site_U_iso_or_equiv
O9 O-2 0.3352 0.3487 0.6446 1 0.0
O15 O-2 0.433 0.1508 0.4884 1 0.0
O10 O-2 0.5317 0.3906 0.5888 1 0.0
K2 K+1 0.6112 0.147 0.3994 0.5 0.0
O2 O-2 -0.0086 0.2645 0.3105 1 0.0
O23 O-2 -0.0887 0.0772 0.5326 1 0.0
O11 O-2 0.3574 -0.0062 0.3165 1 0.0
O18 O-2 0.5775 0.0766 0.5863 1 0.0
Mo4 Mo+5 0.3205 0.3796 0.561 1 0.0
O20 O-2 0.7858 0.2134 0.4772 1 0.0
O22 O-2 0.1341 0.2267 0.1999 1 0.0
S5 S-2 0.4545 0.1688 0.688 1 0.0
O29 O-2 0.3254 0.8226 0.1204 0.5 0.0
O24 O-2 0.2595 0.6099 0.4881 1 0.0
K5 K+1 0.0859 -0.0703 0.188 0.5 0.0
O30 O-2 0.7944 -0.016 0.2383 1 0.0
O4 O-2 0.2722 0.482 0.5744 1 0.0
O21 O-2 0.1156 0.3944 0.1728 1 0.0
Mo3 Mo+5 0.1631 0.3578 0.4637 1 0.0
O7 O-2 -0.0105 0.2964 0.4241 1 0.0
O8 O-2 0.1903 0.3528 0.3802 1 0.0
S6 S-2 0.7452 0.2455 0.6097 1 0.0
O17 O-2 0.4113 0.245 0.5715 1 0.0
O12 O-2 0.8459 0.0599 0.6356 1 0.0
Mo2 Mo+5 0.0962 0.2342 0.3629 1 0.0
K3 K+1 0.5698 0.2036 0.4029 0.5 0.0
K1 K+1 0.8847 0.1548 0.2261 1 0.0
S2 S-2 0.2992 0.1949 0.3196 1 0.0
Mo6 Mo+5 0.6831 0.1355 0.6666 1 0.0
P1 P+5 0.2818 0.1315 0.4626 1 0.0
O28 O-2 0.0483 0.5603 0.3637 1 0.0
O13 O-2 0.3104 0.0734 0.4147 1 0.0
S1 S-2 -0.0099 0.1059 0.3862 1 0.0
Mo1 Mo+5 0.1796 0.0664 0.3359 1 0.0
Mo5 Mo+5 0.5374 0.2912 0.6458 1 0.0
S3 S-2 0.1054 0.3087 0.548 1 0.0
O26 O-2 0.2906 0.0308 0.5977 1 0.0
O5 O-2 0.5978 0.3496 0.6989 1 0.0
O3 O-2 0.0908 0.4566 0.4617 1 0.0
O1 O-2 0.0976 0.0526 0.2757 1 0.0
O27 O-2 0.4191 0.4441 0.3458 1 0.0
O31 O-2 0.6413 0.2902 0.3314 0.5 0.0
O19 O-2 0.346 -0.0015 0.2006 1 0.0
K4 K+1 0.1213 -0.0795 0.153 0.5 0.0
O16 O-2 0.1912 0.0885 0.5027 1 0.0
O14 O-2 0.2244 0.2183 0.4418 1 0.0
S4 S-2 0.3996 0.3887 0.4753 1 0.0
O25 O-2 0.6034 0.4273 0.8006 1 0.0
O6 O-2 0.7725 0.1622 0.7233 1 0.0
